data_7052503
loop_
_publ_author_name
'Golovko, Vladimir B.'
'Hope-Weeks, Louisa J.'
'Mays, Martin J.'
'McPartlin, Mary'
'Sloan, Anna M.'
'Woods, Anthony D.'

_publ_section_title
;
 Synthesis of cobalt-containing cyclophanes, and the formation of an
 unprecedented seven-membered cyclic diyneElectronic supplementary
 information (ESI) available: crystallographic data for complexes 8 and
 11. See http://www.rsc.org/suppdata/nj/b3/b310515f/
;
_journal_issue 4
_journal_name_full 'New Journal of Chemistry'
_journal_page_first 527
_journal_paper_doi 10.1039/b310515f
_journal_volume 28
_journal_year 2004
_chemical_formula_sum 'C28 H18 Co4 O14'
_chemical_formula_weight 814.14
_chemical_name_systematic
;
?
;
_space_group_IT_number 2
_symmetry_cell_setting triclinic
_symmetry_space_group_name_Hall '-P 1'
_symmetry_space_group_name_H-M 'P -1'
_atom_sites_solution_hydrogens geom
_atom_sites_solution_primary direct
_atom_sites_solution_secondary difmap
_audit_creation_method SHELXL-97
_cell_angle_alpha 86.127(5)
_cell_angle_beta 85.621(4)
_cell_angle_gamma 77.462(5)
_cell_formula_units_Z 1
_cell_length_a 7.9541(6)
_cell_length_b 8.0955(6)
_cell_length_c 12.4315(12)
_cell_measurement_reflns_used 17128
_cell_measurement_temperature 180(2)
_cell_measurement_theta_max 27.48
_cell_measurement_theta_min 1.00
_cell_volume 778.05(11)
_computing_cell_refinement
;
Collect (Nonius B.V. 1998) HKL Scalepack (Otwinowski & Minor 1997)
;
_computing_data_reduction
;
HKL Denzo and Scalepack (Otwinowski & Minor 1997)
;
_computing_publication_material 'SHELXL-97 (Sheldrick 1997)'
_computing_structure_refinement 'SHELXL-97 (Sheldrick 1997)'
_computing_structure_solution 'SIR-92 (Altomare et al. 1994)'
_diffrn_ambient_temperature 180(2)
_diffrn_measured_fraction_theta_full 0.988
_diffrn_measured_fraction_theta_max 0.988
_diffrn_measurement_device_type 'Nonius Kappa CCD'
_diffrn_measurement_method 'Thin slice \w and \f scans'
_diffrn_radiation_monochromator graphite
_diffrn_radiation_source 'fine-focus sealed tube'
_diffrn_radiation_type MoK\a
_diffrn_radiation_wavelength 0.71069
_diffrn_reflns_av_R_equivalents 0.0619
_diffrn_reflns_av_sigmaI/netI 0.0588
_diffrn_reflns_limit_h_max 10
_diffrn_reflns_limit_h_min -10
_diffrn_reflns_limit_k_max 10
_diffrn_reflns_limit_k_min -10
_diffrn_reflns_limit_l_max 16
_diffrn_reflns_limit_l_min -13
_diffrn_reflns_number 9736
_diffrn_reflns_theta_full 27.52
_diffrn_reflns_theta_max 27.52
_diffrn_reflns_theta_min 3.52
_diffrn_standards_number 0
_exptl_absorpt_coefficient_mu 2.163
_exptl_absorpt_correction_T_max 0.929
_exptl_absorpt_correction_T_min 0.811
_exptl_absorpt_correction_type multi-scan
_exptl_absorpt_process_details
;
multi-scan from symmetry-related measurements
Sortav (Blessing 1995)
;
_exptl_crystal_density_diffrn 1.738
_exptl_crystal_density_method 'not measured'
_exptl_crystal_F_000 406
_exptl_crystal_size_max 0.18
_exptl_crystal_size_mid 0.18
_exptl_crystal_size_min 0.07
_refine_diff_density_max 0.938
_refine_diff_density_min -0.731
_refine_diff_density_rms 0.111
_refine_ls_extinction_method none
_refine_ls_goodness_of_fit_ref 1.128
_refine_ls_hydrogen_treatment mixed
_refine_ls_matrix_type full
_refine_ls_number_parameters 210
_refine_ls_number_reflns 3544
_refine_ls_number_restraints 0
_refine_ls_restrained_S_all 1.128
_refine_ls_R_factor_all 0.0638
_refine_ls_R_factor_gt 0.0473
_refine_ls_shift/su_max 0.001
_refine_ls_shift/su_mean 0.000
_refine_ls_structure_factor_coef Fsqd
_refine_ls_weighting_details 'calc w=1/[\s^2^(Fo^2^)+(0.0543P)^2^+0.8839P] where P=(Fo^2^+2Fc^2^)/3'
_refine_ls_weighting_scheme calc
_refine_ls_wR_factor_gt 0.1192
_refine_ls_wR_factor_ref 0.1288
_reflns_number_gt 2810
_reflns_number_total 3544
_reflns_threshold_expression >2sigma(I)
_cod_data_source_file b310515f.txt
_cod_data_source_block mm0140_compound_11
_cod_original_sg_symbol_H-M P-1
_cod_database_code 7052503

loop_
_symmetry_equiv_pos_as_xyz
'x, y, z'
'-x, -y, -z'

loop_
_atom_site_label
_atom_site_type_symbol
_atom_site_fract_x
_atom_site_fract_y
_atom_site_fract_z
_atom_site_U_iso_or_equiv
_atom_site_adp_type
_atom_site_occupancy
_atom_site_symmetry_multiplicity
_atom_site_calc_flag
_atom_site_refinement_flags
_atom_site_disorder_assembly
_atom_site_disorder_group
Co1 Co 0.88186(6) 0.30284(6) 0.70051(4) 0.02733(16) Uani 1 1 d . . .
Co2 Co 0.73467(6) 0.06717(6) 0.68561(4) 0.02687(16) Uani 1 1 d . . .
O103 O 0.7664(4) 0.5286(4) 0.5119(3) 0.0554(9) Uani 1 1 d . . .
C103 C 0.8080(5) 0.4420(5) 0.5842(3) 0.0349(8) Uani 1 1 d . . .
O102 O 1.2326(4) 0.1171(4) 0.6355(3) 0.0535(8) Uani 1 1 d . . .
C102 C 1.0984(5) 0.1922(5) 0.6585(3) 0.0353(9) Uani 1 1 d . . .
O101 O 0.9551(5) 0.5493(5) 0.8427(3) 0.0636(10) Uani 1 1 d . . .
C101 C 0.9270(5) 0.4562(5) 0.7869(4) 0.0409(10) Uani 1 1 d . . .
O203 O 0.5575(4) 0.1992(4) 0.4870(2) 0.0468(7) Uani 1 1 d . . .
C203 C 0.6229(5) 0.1480(5) 0.5633(3) 0.0317(8) Uani 1 1 d . . .
O202 O 1.0276(5) -0.1982(4) 0.6089(3) 0.0570(9) Uani 1 1 d . . .
C202 C 0.9147(5) -0.0954(5) 0.6369(3) 0.0356(8) Uani 1 1 d . . .
O201 O 0.5104(5) -0.1485(4) 0.7877(3) 0.0651(10) Uani 1 1 d . . .
C201 C 0.5967(6) -0.0660(5) 0.7466(3) 0.0401(9) Uani 1 1 d . . .
O1 O 0.5665(4) 0.4844(4) 0.8937(2) 0.0438(7) Uani 1 1 d . . .
H7 H 0.5166 0.4813 0.9555 0.066 Uiso 1 1 calc R . .
C7 C 0.4059(5) 0.4705(5) 0.7396(3) 0.0385(9) Uani 1 1 d . . .
H7C H 0.4766 0.5371 0.6948 0.058 Uiso 1 1 calc R . .
H7B H 0.3050 0.5468 0.7723 0.058 Uiso 1 1 calc R . .
H7A H 0.3677 0.3925 0.6946 0.058 Uiso 1 1 calc R . .
C6 C 0.5113(5) 0.3705(5) 0.8274(3) 0.0314(8) Uani 1 1 d . . .
C1 C 0.6740(4) 0.2574(4) 0.7828(3) 0.0251(7) Uani 1 1 d . . .
C2 C 0.8151(5) 0.1436(4) 0.8153(3) 0.0272(7) Uani 1 1 d . . .
C3 C 0.9075(5) 0.0678(4) 0.9098(3) 0.0294(8) Uani 1 1 d . . .
C4 C 0.8656(5) 0.1408(5) 1.0093(3) 0.0377(9) Uani 1 1 d . . .
H4 H 0.7739 0.2374 1.0163 0.045 Uiso 1 1 calc R . .
C5 C 0.9572(6) 0.0729(5) 1.0980(3) 0.0379(9) Uani 1 1 d . . .
H5 H 0.9271 0.1235 1.1655 0.057 Uiso 1 1 calc R . .
C8 C 0.4034(6) 0.2651(5) 0.8992(3) 0.0415(10) Uani 1 1 d . . .
H8C H 0.4745 0.1992 0.9547 0.062 Uiso 1 1 calc R . .
H8B H 0.3628 0.1880 0.8548 0.062 Uiso 1 1 calc R . .
H8A H 0.3040 0.3409 0.9339 0.062 Uiso 1 1 calc R . .

loop_
_atom_site_aniso_label
_atom_site_aniso_U_11
_atom_site_aniso_U_22
_atom_site_aniso_U_33
_atom_site_aniso_U_23
_atom_site_aniso_U_13
_atom_site_aniso_U_12
Co1 0.0304(3) 0.0249(3) 0.0267(3) 0.00114(19) -0.0040(2) -0.0059(2)
Co2 0.0338(3) 0.0234(3) 0.0236(3) -0.00209(18) -0.0060(2) -0.0048(2)
O103 0.061(2) 0.0528(19) 0.0454(19) 0.0198(16) -0.0081(16) -0.0020(16)
C103 0.036(2) 0.0318(19) 0.035(2) 0.0021(16) 0.0005(16) -0.0042(16)
O102 0.0348(17) 0.0463(18) 0.077(2) -0.0132(16) 0.0034(15) -0.0025(14)
C102 0.035(2) 0.034(2) 0.039(2) -0.0013(16) -0.0051(17) -0.0092(17)
O101 0.065(2) 0.059(2) 0.076(3) -0.0334(19) 0.0043(19) -0.0302(18)
C101 0.041(2) 0.034(2) 0.049(3) -0.0036(18) -0.0006(19) -0.0106(18)
O203 0.0519(18) 0.0500(18) 0.0353(17) -0.0012(13) -0.0140(14) -0.0002(14)
C203 0.0327(19) 0.0312(18) 0.030(2) -0.0060(15) -0.0036(16) -0.0019(15)
O202 0.060(2) 0.0463(18) 0.057(2) -0.0161(15) -0.0004(16) 0.0094(16)
C202 0.042(2) 0.032(2) 0.033(2) -0.0050(16) -0.0081(17) -0.0061(17)
O201 0.085(3) 0.0456(19) 0.073(2) -0.0010(17) 0.008(2) -0.0364(19)
C201 0.055(3) 0.0292(19) 0.038(2) -0.0039(16) -0.0049(19) -0.0120(19)
O1 0.063(2) 0.0381(15) 0.0348(16) -0.0160(12) 0.0008(14) -0.0166(14)
C7 0.037(2) 0.033(2) 0.041(2) -0.0032(17) -0.0048(17) 0.0029(16)
C6 0.038(2) 0.0281(18) 0.0290(19) -0.0082(14) -0.0011(15) -0.0075(15)
C1 0.0306(18) 0.0237(16) 0.0222(17) -0.0012(13) -0.0035(13) -0.0078(14)
C2 0.0349(19) 0.0267(17) 0.0226(17) -0.0001(13) -0.0060(14) -0.0110(15)
C3 0.041(2) 0.0244(17) 0.0249(18) 0.0025(13) -0.0101(15) -0.0100(15)
C4 0.048(2) 0.032(2) 0.029(2) -0.0041(15) -0.0099(17) 0.0026(17)
C5 0.053(2) 0.034(2) 0.0252(19) -0.0040(15) -0.0116(17) -0.0007(18)
C8 0.048(2) 0.041(2) 0.037(2) -0.0035(17) 0.0034(18) -0.0130(19)

loop_
_atom_type_symbol
_atom_type_description
_atom_type_scat_dispersion_real
_atom_type_scat_dispersion_imag
_atom_type_scat_source
C C 0.0033 0.0016 'International Tables Vol C Tables 4.2.6.8 and 6.1.1.4'
O O 0.0106 0.0060 'International Tables Vol C Tables 4.2.6.8 and 6.1.1.4'
Co Co 0.3494 0.9721 'International Tables Vol C Tables 4.2.6.8 and 6.1.1.4'
H H 0.0000 0.0000 'International Tables Vol C Tables 4.2.6.8 and 6.1.1.4'

loop_
_geom_angle_atom_site_label_1
_geom_angle_atom_site_label_2
_geom_angle_atom_site_label_3
_geom_angle
_geom_angle_site_symmetry_1
_geom_angle_site_symmetry_3
_geom_angle_publ_flag
C101 Co1 C102 101.29(18) . . ?
C101 Co1 C103 99.85(19) . . ?
C102 Co1 C103 104.85(18) . . ?
C101 Co1 C1 97.69(17) . . ?
C102 Co1 C1 139.52(16) . . ?
C103 Co1 C1 106.65(16) . . ?
C101 Co1 C2 97.75(17) . . ?
C102 Co1 C2 101.51(16) . . ?
C103 Co1 C2 144.55(16) . . ?
C1 Co1 C2 40.24(14) . . ?
C101 Co1 Co2 146.33(13) . . ?
C102 Co1 Co2 97.64(12) . . ?
C103 Co1 Co2 101.87(13) . . ?
C1 Co1 Co2 51.39(10) . . ?
C2 Co1 Co2 50.95(10) . . ?
C201 Co2 C202 99.25(18) . . ?
C201 Co2 C203 100.74(18) . . ?
C202 Co2 C203 103.42(17) . . ?
C201 Co2 C2 100.25(16) . . ?
C202 Co2 C2 104.38(16) . . ?
C203 Co2 C2 141.68(15) . . ?
C201 Co2 C1 99.85(16) . . ?
C202 Co2 C1 142.46(16) . . ?
C203 Co2 C1 104.35(15) . . ?
C2 Co2 C1 40.30(14) . . ?
C201 Co2 Co1 148.92(13) . . ?
C202 Co2 Co1 100.46(12) . . ?
C203 Co2 Co1 97.77(12) . . ?
C2 Co2 Co1 51.49(10) . . ?
C1 Co2 Co1 51.09(10) . . ?
O103 C103 Co1 178.3(4) . . ?
O102 C102 Co1 176.8(4) . . ?
O101 C101 Co1 178.4(4) . . ?
O203 C203 Co2 178.3(3) . . ?
O202 C202 Co2 178.4(4) . . ?
O201 C201 Co2 178.2(4) . . ?
O1 C6 C1 105.7(3) . . ?
O1 C6 C7 109.6(3) . . ?
C1 C6 C7 112.3(3) . . ?
O1 C6 C8 108.5(3) . . ?
C1 C6 C8 110.0(3) . . ?
C7 C6 C8 110.6(3) . . ?
C2 C1 C6 141.2(3) . . ?
C2 C1 Co1 70.3(2) . . ?
C6 C1 Co1 133.1(2) . . ?
C2 C1 Co2 69.3(2) . . ?
C6 C1 Co2 136.8(3) . . ?
Co1 C1 Co2 77.52(13) . . ?
C1 C2 C3 143.9(3) . . ?
C1 C2 Co2 70.3(2) . . ?
C3 C2 Co2 137.9(3) . . ?
C1 C2 Co1 69.5(2) . . ?
C3 C2 Co1 128.8(2) . . ?
Co2 C2 Co1 77.57(13) . . ?
C5 C3 C4 118.6(3) 2_757 . ?
C5 C3 C2 121.3(3) 2_757 . ?
C4 C3 C2 120.1(3) . . ?
C5 C4 C3 120.1(4) . . ?
C4 C5 C3 121.3(4) . 2_757 ?

loop_
_geom_bond_atom_site_label_1
_geom_bond_atom_site_label_2
_geom_bond_distance
_geom_bond_site_symmetry_2
_geom_bond_publ_flag
Co1 C101 1.804(4) . ?
Co1 C102 1.816(4) . ?
Co1 C103 1.824(4) . ?
Co1 C1 1.968(3) . ?
Co1 C2 1.978(3) . ?
Co1 Co2 2.4689(6) . ?
Co2 C201 1.794(4) . ?
Co2 C202 1.819(4) . ?
Co2 C203 1.830(4) . ?
Co2 C2 1.963(3) . ?
Co2 C1 1.976(3) . ?
O103 C103 1.127(5) . ?
O102 C102 1.134(5) . ?
O101 C101 1.126(5) . ?
O203 C203 1.128(5) . ?
O202 C202 1.134(5) . ?
O201 C201 1.130(5) . ?
O1 C6 1.434(4) . ?
C7 C6 1.509(5) . ?
C6 C1 1.505(5) . ?
C6 C8 1.536(5) . ?
C1 C2 1.357(5) . ?
C2 C3 1.461(5) . ?
C3 C5 1.390(5) 2_757 ?
C3 C4 1.393(5) . ?
C4 C5 1.384(5) . ?
C5 C3 1.390(5) 2_757 ?
